data_2011163
loop_
_publ_author_name
'Shanmuga Sundara Raj, S.'
'Razak, Ibrahim Abdul'
'Fun, Hoong-Kun'
'Goswami, Shyamaprosad'
'Mukherjee, Reshmi'
'Adak, Avijit'

_publ_section_title
;
 <i>N</i>-(6-Bromo-4-oxo-3,4-dihydropteridin-2-yl)-2,2-dimethylpropanamide
;
_journal_issue 7
_journal_name_full 'Acta Crystallographica Section C'
_journal_page_first e302
_journal_page_last e303
_journal_paper_doi 10.1107/S0108270100007861
_journal_volume 56
_journal_year 2000
_chemical_formula_iupac 'C11 H12 Br N5 O2'
_chemical_formula_moiety 'C11 H12 Br N5 O2'
_chemical_formula_sum 'C11 H12 Br N5 O2'
_chemical_formula_weight 326.17
_chemical_name_systematic
;
N-(6-Bromo-4-oxo-3,4-dihydropteridin-2-yl)-2,2-dimethylpropanamide
;
_space_group_IT_number 14
_symmetry_cell_setting monoclinic
_symmetry_space_group_name_Hall '-P 2ybc'
_symmetry_space_group_name_H-M 'P 1 21/c 1'
_audit_creation_method SHELXL-97
_cell_angle_alpha 90.00
_cell_angle_beta 106.2160(10)
_cell_angle_gamma 90.00
_cell_formula_units_Z 4
_cell_length_a 13.43150(10)
_cell_length_b 10.3779(2)
_cell_length_c 10.2560(2)
_cell_measurement_reflns_used 4433
_cell_measurement_temperature 293(2)
_cell_measurement_theta_max 28.32
_cell_measurement_theta_min 1.58
_cell_volume 1372.72(4)
_computing_cell_refinement 'SAINT (Siemens, 1996)'
_computing_data_collection 'SMART (Siemens, 1996)'
_computing_data_reduction SAINT
_computing_publication_material 'SHELXTL  and PLATON (Spek, 1990)'
_computing_structure_refinement SHELXTL
_computing_structure_solution 'SHELXTL (Sheldrick, 1997)'
_diffrn_ambient_temperature 293(2)
_diffrn_detector_area_resol_mean 8.33
_diffrn_measured_fraction_theta_full .983
_diffrn_measured_fraction_theta_max .983
_diffrn_measurement_device_type 'Siemens SMART CCD area-detector'
_diffrn_measurement_method \w
_diffrn_radiation_monochromator graphite
_diffrn_radiation_source 'fine-focus sealed tube'
_diffrn_radiation_type MoK\a
_diffrn_radiation_wavelength .71073
_diffrn_reflns_av_R_equivalents .067
_diffrn_reflns_av_sigmaI/netI .0785
_diffrn_reflns_limit_h_max 17
_diffrn_reflns_limit_h_min -17
_diffrn_reflns_limit_k_max 13
_diffrn_reflns_limit_k_min -13
_diffrn_reflns_limit_l_max 12
_diffrn_reflns_limit_l_min -13
_diffrn_reflns_number 9400
_diffrn_reflns_theta_full 28.22
_diffrn_reflns_theta_max 28.22
_diffrn_reflns_theta_min 1.58
_diffrn_standards_number 0
_exptl_absorpt_coefficient_mu 3.000
_exptl_absorpt_correction_T_max .517
_exptl_absorpt_correction_T_min .381
_exptl_absorpt_correction_type empirical
_exptl_absorpt_process_details '(SADABS; Sheldrick, 1996)'
_exptl_crystal_colour yellow
_exptl_crystal_density_diffrn 1.578
_exptl_crystal_density_method 'not measured'
_exptl_crystal_description slab
_exptl_crystal_F_000 656
_exptl_crystal_size_max .36
_exptl_crystal_size_mid .26
_exptl_crystal_size_min .22
_refine_diff_density_max .759
_refine_diff_density_min -.914
_refine_ls_extinction_method none
_refine_ls_goodness_of_fit_ref .935
_refine_ls_hydrogen_treatment constr
_refine_ls_matrix_type full
_refine_ls_number_parameters 200
_refine_ls_number_reflns 3332
_refine_ls_number_restraints 0
_refine_ls_restrained_S_all .935
_refine_ls_R_factor_all .096
_refine_ls_R_factor_gt .054
_refine_ls_shift/su_max <0.001
_refine_ls_shift/su_mean .000
_refine_ls_structure_factor_coef Fsqd
_refine_ls_weighting_details 'calc w = 1/[\s^2^(Fo^2^)+(0.0873P)^2^] where P = (Fo^2^+2Fc^2^)/3'
_refine_ls_weighting_scheme calc
_refine_ls_wR_factor_ref .128
_reflns_number_gt 1999
_reflns_number_total 3332
_reflns_threshold_expression I>2\s(I)
_cod_data_source_file qa0311.cif
_cod_data_source_block I
_cod_original_sg_symbol_H-M 'P 21/c'
_cod_database_code 2011163
_cod_database_fobs_code 2011163

loop_
_symmetry_equiv_pos_as_xyz
x,y,z
-x,1/2+y,1/2-z
-x,-y,-z
x,1/2-y,1/2+z

loop_
_atom_site_label
_atom_site_fract_x
_atom_site_fract_y
_atom_site_fract_z
_atom_site_U_iso_or_equiv
_atom_site_adp_type
_atom_site_calc_flag
_atom_site_refinement_flags
_atom_site_occupancy
_atom_site_disorder_assembly
_atom_site_disorder_group
_atom_site_type_symbol
Br1 .48346(4) .19108(5) .57471(6) .0681(2) Uani d . 1 . . Br
O1 .2784(3) .5192(3) .1540(2) .0566(8) Uani d . 1 . . O
O2 .1154(2) .8877(3) .1507(3) .0544(8) Uani d . 1 . . O
N1 .3595(3) .5396(3) .6380(3) .0462(8) Uani d . 1 . . N
N2 .3757(3) .3971(4) .4093(4) .0568(9) Uani d . 1 . . N
N3 .2455(2) .6974(3) .2649(3) .0331(7) Uani d . 1 . . N
H3A .2230 .7383 .1894 .040 Uiso calc R 1 . . H
N4 .2759(2) .7073(3) .5022(3) .0352(7) Uani d . 1 . . N
N5 .2040(2) .8812(3) .3733(3) .0329(6) Uani d . 1 . . N
H5A .2207 .9259 .4469 .040 Uiso calc R 1 . . H
C1 .4061(3) .4259(4) .6502(4) .0472(10) Uani d . 1 . . C
H1A .4342 .3934 .7373 .057 Uiso calc R 1 . . H
C2 .4159(3) .3520(4) .5413(4) .0394(9) Uani d . 1 . . C
C3 .3267(3) .5175(3) .3960(3) .0296(7) Uani d . 1 . . C
C4 .2828(3) .5739(3) .2617(3) .0339(8) Uani d . 1 . . C
C5 .2428(2) .7576(3) .3817(3) .0282(7) Uani d . 1 . . C
C6 .3210(3) .5871(3) .5104(3) .0320(7) Uani d . 1 . . C
C7 .1408(3) .9415(4) .2590(4) .0366(8) Uani d . 1 A . C
C8 .1043(3) 1.0784(4) .2793(4) .0476(10) Uani d . 1 . . C
C9A .0374(8) 1.0643(9) .3888(11) .069(4) Uani d P .524(12) A 1 C
H9AA -.0170 1.0025 .3562 .103 Uiso calc PR .524(12) A 1 H
H9AB .0077 1.1462 .4003 .103 Uiso calc PR .524(12) A 1 H
H9AC .0820 1.0360 .4743 .103 Uiso calc PR .524(12) A 1 H
C10A .1933(12) 1.1656(13) .3428(17) .072(4) Uani d P .524(12) A 1 C
H10A .2372 1.1252 .4224 .108 Uiso calc PR .524(12) A 1 H
H10B .1674 1.2454 .3677 .108 Uiso calc PR .524(12) A 1 H
H10C .2323 1.1821 .2792 .108 Uiso calc PR .524(12) A 1 H
C11A .0315(12) 1.1274(11) .1565(10) .083(5) Uani d P .524(12) A 1 C
H11A -.0192 1.0623 .1188 .124 Uiso calc PR .524(12) A 1 H
H11B .0682 1.1496 .0916 .124 Uiso calc PR .524(12) A 1 H
H11C -.0026 1.2025 .1780 .124 Uiso calc PR .524(12) A 1 H
C9B -.0072(10) 1.0720(14) .2468(18) .103(6) Uani d P .476(12) A 2 C
H9BA -.0340 1.0290 .1613 .155 Uiso calc PR .476(12) A 2 H
H9BB -.0350 1.1577 .2410 .155 Uiso calc PR .476(12) A 2 H
H9BC -.0267 1.0251 .3165 .155 Uiso calc PR .476(12) A 2 H
C10B .1625(18) 1.1444(15) .4029(17) .099(7) Uani d P .476(12) A 2 C
H10D .2354 1.1374 .4119 .149 Uiso calc PR .476(12) A 2 H
H10E .1474 1.1055 .4801 .149 Uiso calc PR .476(12) A 2 H
H10F .1431 1.2337 .3977 .149 Uiso calc PR .476(12) A 2 H
C11B .1296(18) 1.1592(11) .1537(16) .105(6) Uani d P .476(12) A 2 C
H11D .2030 1.1733 .1737 .158 Uiso calc PR .476(12) A 2 H
H11E .0944 1.2407 .1431 .158 Uiso calc PR .476(12) A 2 H
H11F .1062 1.1106 .0711 .158 Uiso calc PR .476(12) A 2 H

loop_
_atom_site_aniso_label
_atom_site_aniso_U_11
_atom_site_aniso_U_22
_atom_site_aniso_U_33
_atom_site_aniso_U_12
_atom_site_aniso_U_13
_atom_site_aniso_U_23
Br1 .0584(3) .0535(3) .0895(5) .0152(2) .0159(3) .0327(2)
O1 .106(2) .0400(16) .0206(13) .0180(15) .0121(14) -.0003(11)
O2 .0705(19) .0516(17) .0274(14) .0188(14) -.0088(13) -.0049(12)
N1 .063(2) .049(2) .0204(15) .0008(16) .0022(15) .0081(13)
N2 .060(2) .048(2) .060(2) .0016(17) .0115(19) .0118(17)
N3 .0508(18) .0318(16) .0146(14) .0044(12) .0057(12) .0031(11)
N4 .0521(18) .0367(17) .0166(14) .0020(13) .0095(13) .0012(11)
N5 .0459(17) .0315(16) .0190(14) .0036(13) .0050(12) -.0057(11)
C1 .052(2) .051(2) .029(2) .0004(18) -.0040(17) .0139(18)
C2 .0335(19) .038(2) .043(2) .0010(15) .0034(16) .0170(16)
C3 .0355(18) .0314(18) .0210(16) -.0010(13) .0064(14) .0019(13)
C4 .049(2) .0324(18) .0176(16) .0024(15) .0045(14) .0005(13)
C5 .0317(17) .0336(18) .0198(17) -.0027(14) .0077(13) -.0022(13)
C6 .0373(18) .0361(19) .0221(16) -.0027(14) .0074(14) .0044(14)
C7 .039(2) .041(2) .0260(18) .0040(15) .0037(15) -.0002(15)
C8 .051(2) .038(2) .045(2) .0102(17) -.0005(19) -.0035(17)
C9A .078(7) .059(6) .080(8) .020(5) .038(6) -.008(5)
C10A .075(7) .036(6) .103(13) -.008(5) .021(8) -.012(7)
C11A .128(12) .055(7) .047(6) .045(7) -.004(7) .000(5)
C9B .078(9) .092(11) .139(19) .028(8) .030(10) -.006(10)
C10B .16(2) .035(8) .082(12) .028(10) -.008(10) -.015(7)
C11B .184(18) .048(7) .111(11) .033(9) .086(12) .038(7)

loop_
_atom_type_symbol
_atom_type_description
_atom_type_scat_dispersion_real
_atom_type_scat_dispersion_imag
_atom_type_scat_source
C C .0033 .0016 'International Tables Vol C Tables 4.2.6.8 and 6.1.1.4'
H H .0000 .0000 'International Tables Vol C Tables 4.2.6.8 and 6.1.1.4'
N N .0061 .0033 'International Tables Vol C Tables 4.2.6.8 and 6.1.1.4'
O O .0106 .0060 'International Tables Vol C Tables 4.2.6.8 and 6.1.1.4'
Br Br -.2901 2.4595 'International Tables Vol C Tables 4.2.6.8 and 6.1.1.4'

loop_
_geom_angle_atom_site_label_1
_geom_angle_atom_site_label_2
_geom_angle_atom_site_label_3
_geom_angle
_geom_angle_publ_flag
C1 N1 C6 117.2(3) ?
C2 N2 C3 116.0(3) ?
C5 N3 C4 123.2(3) ?
C5 N4 C6 116.7(3) ?
C5 N5 C7 127.1(3) y
N1 C1 C2 124.2(3) ?
N2 C2 C1 119.9(3) ?
N2 C2 Br1 120.7(3) ?
C1 C2 Br1 119.4(3) ?
C6 C3 N2 120.9(3) ?
C6 C3 C4 118.8(3) ?
N2 C3 C4 120.3(3) ?
O1 C4 N3 121.6(3) ?
O1 C4 C3 124.6(3) ?
N3 C4 C3 113.8(3) ?
N4 C5 N3 124.5(3) ?
N4 C5 N5 117.1(3) ?
N3 C5 N5 118.4(3) ?
N1 C6 N4 115.4(3) ?
N1 C6 C3 121.7(3) ?
N4 C6 C3 122.8(3) ?
O2 C7 N5 121.2(3) y
O2 C7 C8 122.4(3) y
N5 C7 C8 116.4(3) y
C9B C8 C11A 54.0(8) ?
C9B C8 C10B 119.5(11) ?
C11A C8 C10B 131.0(8) ?
C9B C8 C10A 141.3(8) ?
C11A C8 C10A 115.4(9) ?
C10B C8 C10A 33.8(8) ?
C9B C8 C7 106.0(6) ?
C11A C8 C7 111.6(5) ?
C10B C8 C7 115.9(7) ?
C10A C8 C7 111.8(6) ?
C9B C8 C9A 54.4(7) ?
C11A C8 C9A 105.2(8) ?
C10B C8 C9A 73.1(10) ?
C10A C8 C9A 106.4(7) ?
C7 C8 C9A 105.6(4) ?
C9B C8 C11B 105.7(11) ?
C11A C8 C11B 51.8(8) ?
C10B C8 C11B 105.2(10) ?
C10A C8 C11B 73.7(9) ?
C7 C8 C11B 102.8(5) ?
C9A C8 C11B 149.0(7) ?

loop_
_geom_bond_atom_site_label_1
_geom_bond_atom_site_label_2
_geom_bond_site_symmetry_2
_geom_bond_distance
_geom_bond_publ_flag
Br1 C2 . 1.886(4) y
O1 C4 . 1.228(4) y
O2 C7 . 1.204(4) y
N1 C1 . 1.325(5) y
N1 C6 . 1.358(4) y
N2 C2 . 1.391(5) y
N2 C3 . 1.401(5) y
N3 C5 . 1.361(4) y
N3 C4 . 1.379(4) y
N4 C5 . 1.301(4) y
N4 C6 . 1.380(4) y
N5 C5 . 1.378(4) y
N5 C7 . 1.390(4) y
C1 C2 . 1.391(6) ?
C3 C6 . 1.398(4) ?
C3 C4 . 1.461(4) ?
C7 C8 . 1.536(5) ?
C8 C9B . 1.441(13) ?
C8 C11A . 1.453(9) ?
C8 C10B . 1.461(18) ?
C8 C10A . 1.496(15) ?
C8 C9A . 1.629(10) ?
C8 C11B . 1.651(12) ?

loop_
_geom_hbond_atom_site_label_D
_geom_hbond_atom_site_label_H
_geom_hbond_atom_site_label_A
_geom_hbond_site_symmetry_A
_geom_hbond_distance_DH
_geom_hbond_distance_HA
_geom_hbond_distance_DA
_geom_hbond_angle_DHA
_geom_hbond_publ_flag
N3 H3A O2 1_555 .86 2.08 2.680(4) 126 yes
N3 H3A N4 4_564 .86 2.30 3.003(4) 140 yes
N5 H5A O1 4_565 .86 2.13 2.958(4) 163 yes

loop_
_geom_torsion_atom_site_label_1
_geom_torsion_atom_site_label_2
_geom_torsion_atom_site_label_3
_geom_torsion_atom_site_label_4
_geom_torsion
C6 N1 C1 C2 -1.5(6)
C3 N2 C2 C1 -.1(5)
C3 N2 C2 Br1 179.8(3)
N1 C1 C2 N2 .4(6)
N1 C1 C2 Br1 -179.4(3)
C2 N2 C3 C6 .9(5)
C2 N2 C3 C4 179.4(3)
C5 N3 C4 O1 175.4(3)
C5 N3 C4 C3 -4.7(5)
C6 C3 C4 O1 -176.0(4)
N2 C3 C4 O1 5.5(6)
C6 C3 C4 N3 4.1(5)
N2 C3 C4 N3 -174.4(3)
C6 N4 C5 N3 3.2(5)
C6 N4 C5 N5 -175.7(3)
C4 N3 C5 N4 1.1(5)
C4 N3 C5 N5 180.0(3)
C7 N5 C5 N4 -161.7(3)
C7 N5 C5 N3 19.4(5)
C1 N1 C6 N4 -178.1(3)
C1 N1 C6 C3 2.3(5)
C5 N4 C6 N1 176.9(3)
C5 N4 C6 C3 -3.5(5)
N2 C3 C6 N1 -2.1(5)
C4 C3 C6 N1 179.4(3)
N2 C3 C6 N4 178.3(3)
C4 C3 C6 N4 -.2(5)
C5 N5 C7 O2 -1.9(6)
C5 N5 C7 C8 177.3(3)
O2 C7 C8 C9B 61.3(9)
N5 C7 C8 C9B -117.8(8)
O2 C7 C8 C11A 4.2(9)
N5 C7 C8 C11A -174.8(8)
O2 C7 C8 C10B -163.5(11)
N5 C7 C8 C10B 17.4(11)
O2 C7 C8 C10A -126.7(7)
N5 C7 C8 C10A 54.2(8)
O2 C7 C8 C9A 118.0(6)
N5 C7 C8 C9A -61.1(6)
O2 C7 C8 C11B -49.4(9)
N5 C7 C8 C11B 131.5(9)
